data_1575229
loop_
_publ_author_name
'Adlbert, Lukas'
'Weber, Martin'
'Riesinger, Christoph'
'Seidl, Michael'
'Scheer, Manfred'

_publ_section_title
;
 A simple synthesis of group 2 anthracenides and their use as reducing
 agents for polypnictogen ligand complexes.
;
_journal_issue 34
_journal_name_full 'Chemical science'
_journal_page_first 15446
_journal_page_last 15454
_journal_paper_doi 10.1039/d5sc04242a
_journal_volume 16
_journal_year 2025
_chemical_formula_moiety 'C52 H94 Fe2 O8 P10 Sr2, 2(C4 H7 O)'
_chemical_formula_sum 'C60 H108 Fe2 O10 P10 Sr2'
_chemical_formula_weight 1586.10
_space_group_crystal_system monoclinic
_space_group_IT_number 14
_space_group_name_Hall '-P 2yn'
_space_group_name_H-M_alt 'P 1 21/n 1'
_atom_sites_solution_hydrogens geom
_audit_creation_date 2025-01-13
_audit_creation_method
;
Olex2 1.5-alpha
(compiled 2025.01.10 svn.r16582094 for OlexSys, GUI svn.r7115)
;
_audit_update_record
;
2025-05-25 deposited with the CCDC.	2025-07-23 downloaded from the CCDC.
;
_cell_angle_alpha 90
_cell_angle_beta 103.304(2)
_cell_angle_gamma 90
_cell_formula_units_Z 2
_cell_length_a 12.3561(3)
_cell_length_b 15.5150(3)
_cell_length_c 20.0866(5)
_cell_measurement_reflns_used 15844
_cell_measurement_temperature 140.00(10)
_cell_measurement_theta_max 25.3370
_cell_measurement_theta_min 2.7250
_cell_volume 3747.36(15)
_computing_cell_refinement 'CrysAlisPro 1.171.41.83a (Rigaku OD, 2020)'
_computing_data_collection 'CrysAlisPro 1.171.41.83a (Rigaku OD, 2020)'
_computing_data_reduction 'CrysAlisPro 1.171.41.83a (Rigaku OD, 2020)'
_computing_molecular_graphics 'Olex2 1.5-alpha (Dolomanov et al., 2009)'
_computing_publication_material 'Olex2 1.5-alpha (Dolomanov et al., 2009)'
_computing_structure_refinement 'SHELXL 2018/3 (Sheldrick, 2015)'
_computing_structure_solution 'SHELXT 2018/2 (Sheldrick, 2018)'
_diffrn_ambient_temperature 140.00(10)
_diffrn_detector_area_resol_mean 10.5096
_diffrn_detector_type AtlasS2
_diffrn_measured_fraction_theta_full 0.997
_diffrn_measured_fraction_theta_max 0.824
_diffrn_measurement_details
;
List of Runs (angles in degrees, time in seconds):

  # Type    Start    End  Width  t~exp~   \w     \q     \k     \f   Frames
#--------------------------------------------------------------------------
  1  \w      7.00  32.00   0.50   60.50    --   -2.52-126.00 -60.00   50
  2  \w     17.00  42.00   0.50   60.50    --   -2.52-145.00 131.00   50
  3  \w      9.00  34.00   0.50   60.50    --    2.87-126.00 -60.00   50
  4  \w     20.00  46.00   0.50   60.50    --    2.87-145.00 131.00   52
  5  \w    -75.00 -31.00   0.50   60.50    --   -2.52 -57.00  90.00   88
  6  \w    -22.00  29.00   0.50   60.50    --    2.87  38.00  30.00  102
  7  \w    -21.00  77.00   0.50   60.50    --    2.87  38.00  90.00  196
  8  \w    -16.00  -8.50   0.50   60.50    --    2.87  38.00 -60.00   15
;
_diffrn_measurement_device 'four-circle diffractometer'
_diffrn_measurement_device_type 'SuperNova, Dualflex, AtlasS2'
_diffrn_measurement_method '\w scans'
_diffrn_radiation_type AgK\a
_diffrn_radiation_wavelength 0.56087
_diffrn_reflns_av_R_equivalents 0.0613
_diffrn_reflns_av_unetI/netI 0.0514
_diffrn_reflns_Laue_measured_fraction_full 0.997
_diffrn_reflns_Laue_measured_fraction_max 0.824
_diffrn_reflns_limit_h_max 16
_diffrn_reflns_limit_h_min -18
_diffrn_reflns_limit_k_max 23
_diffrn_reflns_limit_k_min -23
_diffrn_reflns_limit_l_max 29
_diffrn_reflns_limit_l_min -26
_diffrn_reflns_number 54161
_diffrn_reflns_point_group_measured_fraction_full 0.997
_diffrn_reflns_point_group_measured_fraction_max 0.824
_diffrn_reflns_theta_full 19.665
_diffrn_reflns_theta_max 25.986
_diffrn_reflns_theta_min 2.229
_exptl_absorpt_coefficient_mu 1.097
_exptl_absorpt_correction_T_max 1.000
_exptl_absorpt_correction_T_min 0.418
_exptl_absorpt_correction_type gaussian
_exptl_absorpt_process_details
;
CrysAlisPro 1.171.41.83a (Rigaku Oxford Diffraction, 2020)
Numerical absorption correction based on gaussian integration over
a multifaceted crystal model
Empirical absorption correction using spherical harmonics,
implemented in SCALE3 ABSPACK scaling algorithm.
;
_exptl_crystal_colour 'dark black'
_exptl_crystal_density_diffrn 1.406
_exptl_crystal_description block
_exptl_crystal_F_000 1652
_exptl_crystal_size_max 0.45
_exptl_crystal_size_mid 0.3
_exptl_crystal_size_min 0.23
_refine_diff_density_max 1.261
_refine_diff_density_min -1.082
_refine_diff_density_rms 0.105
_refine_ls_extinction_method none
_refine_ls_goodness_of_fit_ref 1.034
_refine_ls_hydrogen_treatment constr
_refine_ls_matrix_type full
_refine_ls_number_parameters 403
_refine_ls_number_reflns 12329
_refine_ls_number_restraints 0
_refine_ls_restrained_S_all 1.034
_refine_ls_R_factor_all 0.0713
_refine_ls_R_factor_gt 0.0475
_refine_ls_shift/su_max 0.001
_refine_ls_shift/su_mean 0.000
_refine_ls_structure_factor_coef Fsqd
_refine_ls_weighting_details 'w=1/[\s^2^(Fo^2^)+(0.0621P)^2^+2.2627P] where P=(Fo^2^+2Fc^2^)/3'
_refine_ls_weighting_scheme calc
_refine_ls_wR_factor_gt 0.1121
_refine_ls_wR_factor_ref 0.1298
_reflns_Friedel_coverage 0.000
_reflns_number_gt 9254
_reflns_number_total 12329
_reflns_threshold_expression 'I > 2\s(I)'
_cod_data_source_file d5sc04242a2.cif
_cod_data_source_block maw388_4agm_red1abs
_cod_depositor_comments 'Adding full bibliography for 1575224--1575230.cif.'
_cod_database_code 1575229
_shelx_shelxl_version_number 2018/3
_chemical_oxdiff_formula C60H110Fe2O10P10Sr2
_shelx_space_group_comment
;
The symmetry employed for this shelxl refinement is uniquely defined
by the following loop, which should always be used as a source of
symmetry information in preference to the above space-group names.
They are only intended as comments.
;
_shelx_estimated_absorpt_t_max 0.786
_shelx_estimated_absorpt_t_min 0.638
_olex2_refinement_description
;
1. Fixed Uiso
 At 1.2 times of:
  All C(H) groups, All C(H,H) groups, All C(H,H,H,H) groups
 At 1.5 times of:
  All C(H,H,H) groups
2. Others
 Sof(H9BC)=Sof(H9BD)=Sof(H13C)=Sof(H13D)=Sof(C31)=Sof(H31A)=Sof(H31B)=Sof(C32)=
 Sof(H32A)=Sof(H32B)=1-FVAR(1)
 Sof(H9AA)=Sof(H9AB)=Sof(H13A)=Sof(H13B)=Sof(C27)=Sof(H27A)=Sof(H27B)=Sof(C29)=
 Sof(H29A)=Sof(H29B)=FVAR(1)
3.a Secondary CH2 refined with riding coordinates:
 C6(H6A,H6B), C8(H8A,H8B), C9(H9AA,H9AB), C9(H9BC,H9BD), C10(H10A,H10B),
 C13(H13A,H13B), C13(H13C,H13D), C14(H14A,H14B), C15(H15A,H15B), C17(H17A,H17B),
  C20(H20A,H20B), C21(H21A,H21B), C22(H22A,H22B), C23(H23A,H23B), C24(H24A,
 H24B), C25(H25A,H25B), C26(H26A,H26B), C27(H27A,H27B), C28(H28A,H28B),
 C29(H29A,H29B), C30(H30A,H30B), C31(H31A,H31B), C32(H32A,H32B)
3.b Aromatic/amide H refined with riding coordinates:
 C18(H18)
3.c Idealised Me refined as rotating group:
 C7(H7A,H7B,H7C), C11(H11A,H11B,H11C), C12(H12A,H12B,H12C), C16(H16A,H16B,
 H16C), C19(H19A,H19B,H19C)
;
_olex2_submission_special_instructions 'No special instructions were received'
_oxdiff_exptl_absorpt_empirical_details
;
Empirical correction (ABSPACK) includes:
- Absorption correction using spherical harmonics
- Frame scaling
;
_oxdiff_exptl_absorpt_empirical_full_max 39.736
_oxdiff_exptl_absorpt_empirical_full_min 0.322

loop_
_space_group_symop_operation_xyz
'x, y, z'
'-x+1/2, y+1/2, -z+1/2'
'-x, -y, -z'
'x-1/2, -y-1/2, z-1/2'

loop_
_atom_site_label
_atom_site_type_symbol
_atom_site_fract_x
_atom_site_fract_y
_atom_site_fract_z
_atom_site_U_iso_or_equiv
_atom_site_adp_type
_atom_site_occupancy
_atom_site_site_symmetry_order
_atom_site_calc_flag
_atom_site_refinement_flags_posn
_atom_site_refinement_flags_adp
_atom_site_refinement_flags_occupancy
_atom_site_disorder_assembly
_atom_site_disorder_group
Sr1 Sr 0.34916(2) 0.60943(2) 0.50795(2) 0.02367(6) Uani 1 1 d . . . . .
Fe1 Fe 0.34673(3) 0.41339(2) 0.68884(2) 0.02480(8) Uani 1 1 d . . . . .
P1 P 0.30588(6) 0.36069(5) 0.58040(3) 0.03052(14) Uani 1 1 d . . . . .
P2 P 0.47467(6) 0.48729(5) 0.64539(4) 0.03530(16) Uani 1 1 d . . . . .
P3 P 0.43726(6) 0.42591(5) 0.54546(4) 0.03425(16) Uani 1 1 d . . . . .
P4 P 0.19849(6) 0.46329(6) 0.60457(4) 0.03752(17) Uani 1 1 d . . . . .
P5 P 0.32087(8) 0.55445(5) 0.65536(4) 0.03900(18) Uani 1 1 d . . . . .
O1 O 0.17031(16) 0.68440(13) 0.52249(10) 0.0350(4) Uani 1 1 d . . . . .
O2 O 0.47732(17) 0.72488(14) 0.57681(10) 0.0388(4) Uani 1 1 d . . . . .
O3 O 0.21402(18) 0.55016(14) 0.40223(10) 0.0380(4) Uani 1 1 d . . . . .
O4 O 0.32161(18) 0.74476(13) 0.42755(11) 0.0402(5) Uani 1 1 d . . . . .
O5 O 0.2955(3) 0.9723(2) 0.52344(17) 0.0741(8) Uani 1 1 d . . . . .
C1 C 0.2843(2) 0.41262(18) 0.77708(13) 0.0324(5) Uani 1 1 d . . . . .
C2 C 0.2653(2) 0.33046(18) 0.74439(13) 0.0324(5) Uani 1 1 d . . . . .
C3 C 0.4013(2) 0.42783(19) 0.79456(13) 0.0348(6) Uani 1 1 d . . . . .
C4 C 0.4546(2) 0.35451(19) 0.77239(14) 0.0347(6) Uani 1 1 d . . . . .
C5 C 0.3705(2) 0.29478(18) 0.74183(14) 0.0343(6) Uani 1 1 d . . . . .
C6 C 0.2131(3) 0.5741(2) 0.33327(15) 0.0469(7) Uani 1 1 d . . . . .
H6A H 0.284429 0.601247 0.330585 0.056 Uiso 1 1 calc R U . . .
H6B H 0.151829 0.614997 0.315324 0.056 Uiso 1 1 calc R U . . .
C7 C 0.1963(3) 0.4717(2) 0.79099(17) 0.0480(8) Uani 1 1 d . . . . .
H7A H 0.224682 0.530851 0.795940 0.072 Uiso 1 1 calc R U . . .
H7B H 0.175814 0.453905 0.833287 0.072 Uiso 1 1 calc R U . . .
H7C H 0.130639 0.468878 0.752849 0.072 Uiso 1 1 calc R U . . .
C8 C 0.1508(3) 0.4717(2) 0.40146(17) 0.0535(9) Uani 1 1 d . . . . .
H8A H 0.078479 0.484118 0.412785 0.064 Uiso 1 1 calc R U . . .
H8B H 0.192163 0.430177 0.435336 0.064 Uiso 1 1 calc R U . . .
C9 C 0.0604(3) 0.6534(2) 0.4908(2) 0.0490(8) Uani 1 1 d . . . . .
H9AA H 0.044860 0.598387 0.511802 0.059 Uiso 0.751(12) 1 calc R U P A 1
H9AB H 0.052574 0.644403 0.441163 0.059 Uiso 0.751(12) 1 calc R U P A 1
H9BC H 0.055555 0.589744 0.491894 0.059 Uiso 0.249(12) 1 calc R U P A 2
H9BD H 0.034493 0.674313 0.443272 0.059 Uiso 0.249(12) 1 calc R U P A 2
C10 C 0.1960(3) 0.4912(2) 0.29369(16) 0.0542(9) Uani 1 1 d . . . . .
H10A H 0.153450 0.501301 0.246204 0.065 Uiso 1 1 calc R U . . .
H10B H 0.268315 0.464613 0.292372 0.065 Uiso 1 1 calc R U . . .
C11 C 0.4608(3) 0.5052(2) 0.82928(17) 0.0544(9) Uani 1 1 d . . . . .
H11A H 0.524236 0.518580 0.809414 0.082 Uiso 1 1 calc R U . . .
H11B H 0.487408 0.493397 0.878249 0.082 Uiso 1 1 calc R U . . .
H11C H 0.409782 0.554469 0.822956 0.082 Uiso 1 1 calc R U . . .
C12 C 0.1558(3) 0.2864(2) 0.71792(18) 0.0508(8) Uani 1 1 d . . . . .
H12A H 0.095387 0.328237 0.714495 0.076 Uiso 1 1 calc R U . . .
H12B H 0.146784 0.240047 0.749352 0.076 Uiso 1 1 calc R U . . .
H12C H 0.153764 0.262068 0.672617 0.076 Uiso 1 1 calc R U . . .
C13 C 0.1621(3) 0.7431(3) 0.57696(19) 0.0538(9) Uani 1 1 d . . . . .
H13A H 0.188652 0.801302 0.568256 0.065 Uiso 0.751(12) 1 calc R U P A 1
H13B H 0.206102 0.722073 0.621536 0.065 Uiso 0.751(12) 1 calc R U P A 1
H13C H 0.226190 0.783124 0.586628 0.065 Uiso 0.249(12) 1 calc R U P A 2
H13D H 0.160472 0.710939 0.619286 0.065 Uiso 0.249(12) 1 calc R U P A 2
C14 C 0.5922(3) 0.7051(3) 0.6082(2) 0.0586(10) Uani 1 1 d . . . . .
H14A H 0.641287 0.720936 0.577567 0.070 Uiso 1 1 calc R U . . .
H14B H 0.601516 0.642976 0.619259 0.070 Uiso 1 1 calc R U . . .
C15 C 0.4159(3) 0.7889(3) 0.4121(2) 0.0583(10) Uani 1 1 d . . . . .
H15A H 0.454520 0.751094 0.385222 0.070 Uiso 1 1 calc R U . . .
H15B H 0.469422 0.805820 0.454761 0.070 Uiso 1 1 calc R U . . .
C16 C 0.5774(3) 0.3407(3) 0.78340(18) 0.0553(9) Uani 1 1 d . . . . .
H16A H 0.592669 0.305652 0.746037 0.083 Uiso 1 1 calc R U . . .
H16B H 0.605146 0.310976 0.827017 0.083 Uiso 1 1 calc R U . . .
H16C H 0.614734 0.396610 0.784334 0.083 Uiso 1 1 calc R U . . .
C17 C 0.1331(4) 0.4356(3) 0.3307(2) 0.0684(11) Uani 1 1 d . . . . .
H17A H 0.160553 0.375572 0.332224 0.082 Uiso 1 1 calc R U . . .
H17B H 0.053023 0.436091 0.307896 0.082 Uiso 1 1 calc R U . . .
C18 C 0.1830(4) 0.9848(3) 0.5213(2) 0.0693(11) Uani 1 1 d . . . . .
H18 H 0.129321 0.940684 0.520043 0.083 Uiso 1 1 calc R U . . .
C19 C 0.3881(3) 0.2062(2) 0.71693(18) 0.0527(9) Uani 1 1 d . . . . .
H19A H 0.330931 0.193723 0.675452 0.079 Uiso 1 1 calc R U . . .
H19B H 0.383293 0.163952 0.752407 0.079 Uiso 1 1 calc R U . . .
H19C H 0.461801 0.202851 0.706634 0.079 Uiso 1 1 calc R U . . .
C20 C 0.2224(3) 0.7929(2) 0.39977(19) 0.0505(8) Uani 1 1 d . . . . .
H20A H 0.194402 0.820893 0.436769 0.061 Uiso 1 1 calc R U . . .
H20B H 0.163657 0.754634 0.373589 0.061 Uiso 1 1 calc R U . . .
C21 C 0.4454(4) 0.8012(3) 0.6069(2) 0.0739(13) Uani 1 1 d . . . . .
H21A H 0.391000 0.787420 0.634577 0.089 Uiso 1 1 calc R U . . .
H21B H 0.411067 0.842947 0.570898 0.089 Uiso 1 1 calc R U . . .
C22 C 0.1616(6) 1.0789(3) 0.5213(3) 0.0906(17) Uani 1 1 d . . . . .
H22A H 0.087001 1.092862 0.492855 0.109 Uiso 1 1 calc R U . . .
H22B H 0.167013 1.100380 0.568309 0.109 Uiso 1 1 calc R U . . .
C23 C 0.3709(4) 0.8661(3) 0.3719(3) 0.094(2) Uani 1 1 d . . . . .
H23A H 0.392912 0.918841 0.399385 0.112 Uiso 1 1 calc R U . . .
H23B H 0.400372 0.869838 0.330131 0.112 Uiso 1 1 calc R U . . .
C24 C 0.3465(5) 1.0564(5) 0.5235(3) 0.103(2) Uani 1 1 d . . . . .
H24A H 0.403413 1.055748 0.495965 0.123 Uiso 1 1 calc R U . . .
H24B H 0.381820 1.074726 0.570689 0.123 Uiso 1 1 calc R U . . .
C25 C 0.2547(4) 0.8586(4) 0.3541(3) 0.0898(18) Uani 1 1 d . . . . .
H25A H 0.229535 0.840621 0.305744 0.108 Uiso 1 1 calc R U . . .
H25B H 0.219838 0.914674 0.359974 0.108 Uiso 1 1 calc R U . . .
C26 C 0.2502(6) 1.1163(3) 0.4916(3) 0.0928(18) Uani 1 1 d . . . . .
H26A H 0.266148 1.176889 0.505880 0.111 Uiso 1 1 calc R U . . .
H26B H 0.231482 1.112717 0.441000 0.111 Uiso 1 1 calc R U . . .
C27 C -0.0150(4) 0.7217(4) 0.5034(4) 0.058(2) Uani 0.751(12) 1 d . . P A 1
H27A H -0.091722 0.699933 0.498543 0.070 Uiso 0.751(12) 1 calc R U P A 1
H27B H -0.015814 0.771356 0.472354 0.070 Uiso 0.751(12) 1 calc R U P A 1
C28 C 0.6179(4) 0.7585(5) 0.6721(2) 0.096(2) Uani 1 1 d . . . . .
H28A H 0.698166 0.772396 0.685915 0.115 Uiso 1 1 calc R U . . .
H28B H 0.595348 0.728561 0.710288 0.115 Uiso 1 1 calc R U . . .
C29 C 0.0377(4) 0.7445(5) 0.5760(3) 0.0561(19) Uani 0.751(12) 1 d . . P A 1
H29A H 0.019249 0.701557 0.608097 0.067 Uiso 0.751(12) 1 calc R U P A 1
H29B H 0.013864 0.802341 0.587799 0.067 Uiso 0.751(12) 1 calc R U P A 1
C30 C 0.5496(4) 0.8382(4) 0.6513(3) 0.102(2) Uani 1 1 d . . . . .
H30A H 0.534034 0.868496 0.691476 0.122 Uiso 1 1 calc R U . . .
H30B H 0.586705 0.878391 0.625371 0.122 Uiso 1 1 calc R U . . .
C31 C -0.0096(13) 0.7021(11) 0.5463(10) 0.049(4) Uani 0.249(12) 1 d . . P A 2
H31A H -0.090525 0.706619 0.526441 0.059 Uiso 0.249(12) 1 calc R U P A 2
H31B H 0.003673 0.672465 0.591114 0.059 Uiso 0.249(12) 1 calc R U P A 2
C32 C 0.0515(13) 0.7936(11) 0.5511(10) 0.053(5) Uani 0.249(12) 1 d . . P A 2
H32A H 0.045278 0.822493 0.506408 0.063 Uiso 0.249(12) 1 calc R U P A 2
H32B H 0.032640 0.833304 0.585260 0.063 Uiso 0.249(12) 1 calc R U P A 2

loop_
_atom_site_aniso_label
_atom_site_aniso_U_11
_atom_site_aniso_U_22
_atom_site_aniso_U_33
_atom_site_aniso_U_23
_atom_site_aniso_U_13
_atom_site_aniso_U_12
Sr1 0.03014(11) 0.01996(11) 0.02236(11) -0.00049(7) 0.00904(8) -0.00067(7)
Fe1 0.02937(18) 0.02186(17) 0.02398(17) 0.00456(12) 0.00777(13) -0.00035(12)
P1 0.0383(4) 0.0259(3) 0.0288(3) 0.0004(2) 0.0107(3) -0.0040(3)
P2 0.0375(4) 0.0309(4) 0.0385(4) 0.0068(3) 0.0108(3) -0.0085(3)
P3 0.0456(4) 0.0231(3) 0.0418(4) 0.0049(3) 0.0259(3) 0.0047(3)
P4 0.0334(3) 0.0493(5) 0.0315(3) 0.0105(3) 0.0106(3) 0.0116(3)
P5 0.0682(5) 0.0228(3) 0.0320(4) 0.0048(3) 0.0239(3) 0.0077(3)
O1 0.0328(9) 0.0365(11) 0.0372(10) -0.0017(8) 0.0111(8) 0.0029(8)
O2 0.0428(11) 0.0317(10) 0.0370(10) 0.0002(8) -0.0011(8) -0.0072(8)
O3 0.0484(11) 0.0393(11) 0.0252(9) -0.0080(8) 0.0064(8) -0.0107(9)
O4 0.0468(12) 0.0288(10) 0.0450(11) 0.0124(8) 0.0107(9) 0.0021(8)
O5 0.089(2) 0.0506(17) 0.082(2) 0.0004(15) 0.0189(17) 0.0116(16)
C1 0.0414(14) 0.0320(13) 0.0264(12) 0.0072(10) 0.0130(10) 0.0033(11)
C2 0.0373(13) 0.0315(14) 0.0292(12) 0.0079(10) 0.0095(10) -0.0044(10)
C3 0.0448(15) 0.0345(14) 0.0240(12) 0.0035(10) 0.0056(10) -0.0061(11)
C4 0.0349(13) 0.0393(15) 0.0301(13) 0.0124(11) 0.0079(10) 0.0045(11)
C5 0.0460(15) 0.0275(13) 0.0319(13) 0.0100(10) 0.0141(11) 0.0042(11)
C6 0.069(2) 0.0421(18) 0.0263(14) -0.0021(12) 0.0043(13) -0.0014(15)
C7 0.061(2) 0.0473(19) 0.0432(17) 0.0074(14) 0.0279(15) 0.0130(15)
C8 0.067(2) 0.049(2) 0.0430(18) -0.0076(15) 0.0104(16) -0.0234(17)
C9 0.0401(16) 0.0387(17) 0.062(2) -0.0144(15) -0.0003(14) 0.0018(13)
C10 0.075(2) 0.053(2) 0.0319(15) -0.0135(14) 0.0051(15) -0.0004(17)
C11 0.072(2) 0.050(2) 0.0369(16) -0.0030(14) 0.0038(15) -0.0204(17)
C12 0.0483(18) 0.054(2) 0.0491(18) 0.0111(15) 0.0086(14) -0.0188(15)
C13 0.0411(17) 0.058(2) 0.057(2) -0.0240(17) 0.0006(14) 0.0097(15)
C14 0.0441(18) 0.051(2) 0.072(2) 0.0130(18) -0.0029(16) -0.0119(15)
C15 0.059(2) 0.052(2) 0.064(2) 0.0310(18) 0.0147(17) -0.0070(17)
C16 0.0390(16) 0.078(3) 0.0481(19) 0.0282(18) 0.0086(13) 0.0078(16)
C17 0.084(3) 0.052(2) 0.068(3) -0.025(2) 0.016(2) -0.019(2)
C18 0.079(3) 0.048(2) 0.077(3) -0.005(2) 0.010(2) 0.006(2)
C19 0.084(3) 0.0296(16) 0.0491(19) 0.0090(13) 0.0262(18) 0.0103(16)
C20 0.058(2) 0.0364(17) 0.058(2) 0.0132(15) 0.0162(16) 0.0130(14)
C21 0.059(2) 0.080(3) 0.081(3) -0.047(3) 0.012(2) -0.006(2)
C22 0.146(5) 0.052(3) 0.078(3) 0.004(2) 0.036(3) 0.023(3)
C23 0.082(3) 0.066(3) 0.150(5) 0.071(3) 0.062(3) 0.028(2)
C24 0.093(4) 0.119(5) 0.103(4) -0.025(4) 0.036(3) -0.039(4)
C25 0.077(3) 0.096(4) 0.095(4) 0.067(3) 0.016(3) 0.016(3)
C26 0.157(6) 0.055(3) 0.076(3) 0.010(2) 0.047(4) 0.004(3)
C27 0.033(2) 0.065(4) 0.070(5) -0.034(3) 0.000(2) 0.009(2)
C28 0.054(3) 0.167(6) 0.058(3) -0.016(3) -0.006(2) -0.035(3)
C29 0.043(2) 0.072(5) 0.058(3) -0.032(3) 0.021(2) -0.003(3)
C30 0.068(3) 0.136(5) 0.110(4) -0.090(4) 0.039(3) -0.046(3)
C31 0.049(8) 0.064(10) 0.039(9) -0.011(7) 0.018(7) -0.007(7)
C32 0.061(9) 0.037(9) 0.069(10) -0.027(7) 0.033(8) -0.015(6)

loop_
_atom_type_symbol
_atom_type_description
_atom_type_scat_dispersion_real
_atom_type_scat_dispersion_imag
_atom_type_scat_source
C C 0.0013 0.0009 'International Tables Vol C Tables 4.2.6.8 and 6.1.1.4'
H H 0.0000 0.0000 'International Tables Vol C Tables 4.2.6.8 and 6.1.1.4'
Fe Fe 0.2928 0.5488 'International Tables Vol C Tables 4.2.6.8 and 6.1.1.4'
O O 0.0058 0.0036 'International Tables Vol C Tables 4.2.6.8 and 6.1.1.4'
P P 0.0671 0.0586 'International Tables Vol C Tables 4.2.6.8 and 6.1.1.4'
Sr Sr -0.1152 2.2141 'International Tables Vol C Tables 4.2.6.8 and 6.1.1.4'

loop_
_exptl_crystal_face_index_h
_exptl_crystal_face_index_k
_exptl_crystal_face_index_l
_exptl_crystal_face_perp_dist
1 -27 9 0.1543
-2 1 -34 0.1046
21 -7 2 0.1379
22 5 -11 0.1794
-3 -25 -14 0.1534
2 -1 34 0.1254
-20 -7 21 0.2193
-5 -25 15 0.1412
0 -26 13 0.1471
-2 23 20 0.1777
-3 -23 -17 0.1475
14 -17 -22 0.1742
-22 0 14 0.2558
-1 -15 -29 0.1178
2 19 -26 0.1084
0 26 -13 0.1182
20 -11 -5 0.1522
1 27 4 0.1567
20 -12 -13 0.1633
3 20 22 0.1626
16 15 9 0.2029
0 20 25 0.1675
-15 2 32 0.2381
15 5 20 0.1566
2 -10 32 0.1103
20 -3 6 0.1398
3 -17 26 0.1197
13 -14 18 0.1258
-3 -17 28 0.1088
-4 -23 21 0.1220
-9 25 6 0.2182
2 -28 -2 0.1653
0 -2 -35 0.1051
-1 23 -19 0.1086
0 23 19 0.1596
-17 -10 26 0.1992
-10 -11 32 0.1681
-4 -19 26 0.1100
-4 -27 -2 0.1595
0 4 -34 0.0917

loop_
_geom_angle_atom_site_label_1
_geom_angle_atom_site_label_2
_geom_angle_atom_site_label_3
_geom_angle
_geom_angle_site_symmetry_1
_geom_angle_site_symmetry_3
_geom_angle_publ_flag
P2 Sr1 P4 55.414(16) . . ?
P3 Sr1 P2 85.278(19) 3_666 . ?
P3 Sr1 P2 38.68(2) . . ?
P3 Sr1 P3 69.02(2) . 3_666 ?
P3 Sr1 P4 129.252(18) 3_666 . ?
P3 Sr1 P4 60.229(17) . . ?
P3 Sr1 P5 68.418(19) . . ?
P3 Sr1 P5 123.84(2) 3_666 . ?
P5 Sr1 P2 39.10(2) . . ?
P5 Sr1 P4 34.95(2) . . ?
O1 Sr1 P2 113.67(5) . . ?
O1 Sr1 P3 130.90(5) . . ?
O1 Sr1 P3 159.37(5) . 3_666 ?
O1 Sr1 P4 70.89(5) . . ?
O1 Sr1 P5 74.57(5) . . ?
O1 Sr1 O2 93.59(7) . . ?
O1 Sr1 O4 73.43(6) . . ?
O2 Sr1 P2 80.96(5) . . ?
O2 Sr1 P3 80.94(5) . 3_666 ?
O2 Sr1 P3 111.90(5) . . ?
O2 Sr1 P4 117.42(5) . . ?
O2 Sr1 P5 82.65(5) . . ?
O2 Sr1 O4 75.54(7) . . ?
O3 Sr1 P2 124.17(5) . . ?
O3 Sr1 P3 89.84(5) . . ?
O3 Sr1 P3 95.39(5) . 3_666 ?
O3 Sr1 P4 84.55(5) . . ?
O3 Sr1 P5 119.18(5) . . ?
O3 Sr1 O1 80.95(7) . . ?
O3 Sr1 O2 154.44(7) . . ?
O3 Sr1 O4 78.98(7) . . ?
O4 Sr1 P2 155.92(5) . . ?
O4 Sr1 P3 85.94(5) . 3_666 ?
O4 Sr1 P3 151.57(5) . . ?
O4 Sr1 P4 142.55(5) . . ?
O4 Sr1 P5 139.66(5) . . ?
P1 Fe1 P2 80.50(3) . . ?
P1 Fe1 P4 57.13(3) . . ?
P1 Fe1 P5 94.43(3) . . ?
P2 Fe1 P4 93.06(3) . . ?
P2 Fe1 P5 57.99(3) . . ?
P5 Fe1 P4 55.53(3) . . ?
C1 Fe1 P1 140.12(9) . . ?
C1 Fe1 P2 138.63(9) . . ?
C1 Fe1 P4 103.72(8) . . ?
C1 Fe1 P5 101.58(8) . . ?
C1 Fe1 C2 39.82(11) . . ?
C1 Fe1 C4 66.99(11) . . ?
C1 Fe1 C5 66.61(11) . . ?
C2 Fe1 P1 105.09(8) . . ?
C2 Fe1 P2 165.34(8) . . ?
C2 Fe1 P4 101.36(8) . . ?
C2 Fe1 P5 133.50(8) . . ?
C2 Fe1 C5 39.48(11) . . ?
C3 Fe1 P1 164.29(9) . . ?
C3 Fe1 P2 104.18(8) . . ?
C3 Fe1 P4 136.21(9) . . ?
C3 Fe1 P5 100.77(8) . . ?
C3 Fe1 C1 39.94(11) . . ?
C3 Fe1 C2 66.93(11) . . ?
C3 Fe1 C4 40.12(12) . . ?
C3 Fe1 C5 66.79(11) . . ?
C4 Fe1 P1 124.79(9) . . ?
C4 Fe1 P2 99.00(8) . . ?
C4 Fe1 P4 167.94(8) . . ?
C4 Fe1 P5 132.17(9) . . ?
C4 Fe1 C2 66.59(11) . . ?
C4 Fe1 C5 39.48(12) . . ?
C5 Fe1 P1 98.28(8) . . ?
C5 Fe1 P2 127.03(8) . . ?
C5 Fe1 P4 130.73(9) . . ?
C5 Fe1 P5 166.98(8) . . ?
P3 P1 Fe1 97.18(4) . . ?
P3 P1 P4 105.62(4) . . ?
P4 P1 Fe1 62.59(3) . . ?
Fe1 P2 Sr1 111.25(3) . . ?
P3 P2 Sr1 62.33(3) . . ?
P3 P2 Fe1 96.56(3) . . ?
P3 P2 P5 106.56(4) . . ?
P5 P2 Sr1 64.70(3) . . ?
P5 P2 Fe1 61.18(3) . . ?
Sr1 P3 Sr1 110.98(2) . 3_666 ?
P1 P3 Sr1 141.95(4) . 3_666 ?
P1 P3 Sr1 105.23(3) . . ?
P1 P3 P2 85.49(3) . . ?
P2 P3 Sr1 112.21(4) . 3_666 ?
P2 P3 Sr1 78.98(3) . . ?
Fe1 P4 Sr1 100.18(3) . . ?
P1 P4 Sr1 85.79(3) . . ?
P1 P4 Fe1 60.29(3) . . ?
P5 P4 Sr1 57.88(3) . . ?
P5 P4 Fe1 61.48(3) . . ?
P5 P4 P1 100.78(4) . . ?
Fe1 P5 Sr1 119.50(3) . . ?
P2 P5 Sr1 76.20(3) . . ?
P2 P5 Fe1 60.84(3) . . ?
P4 P5 Sr1 87.17(3) . . ?
P4 P5 Fe1 62.99(3) . . ?
P4 P5 P2 99.90(4) . . ?
C9 O1 Sr1 123.03(17) . . ?
C9 O1 C13 108.7(2) . . ?
C13 O1 Sr1 125.66(17) . . ?
C14 O2 Sr1 120.5(2) . . ?
C21 O2 Sr1 127.6(2) . . ?
C21 O2 C14 109.3(3) . . ?
C6 O3 Sr1 124.75(18) . . ?
C6 O3 C8 108.9(2) . . ?
C8 O3 Sr1 124.15(18) . . ?
C15 O4 Sr1 120.96(18) . . ?
C20 O4 Sr1 129.40(18) . . ?
C20 O4 C15 109.2(2) . . ?
C18 O5 C24 107.8(4) . . ?
C2 C1 Fe1 70.68(14) . . ?
C2 C1 C7 125.6(3) . . ?
C3 C1 Fe1 69.95(14) . . ?
C3 C1 C2 108.1(2) . . ?
C3 C1 C7 126.3(3) . . ?
C7 C1 Fe1 125.51(19) . . ?
C1 C2 Fe1 69.50(14) . . ?
C1 C2 C12 127.6(3) . . ?
C5 C2 Fe1 70.55(14) . . ?
C5 C2 C1 107.9(2) . . ?
C5 C2 C12 124.5(3) . . ?
C12 C2 Fe1 126.4(2) . . ?
C1 C3 Fe1 70.11(15) . . ?
C1 C3 C4 107.7(2) . . ?
C1 C3 C11 127.6(3) . . ?
C4 C3 Fe1 70.32(15) . . ?
C4 C3 C11 124.8(3) . . ?
C11 C3 Fe1 124.8(2) . . ?
C3 C4 Fe1 69.56(15) . . ?
C3 C4 C16 126.0(3) . . ?
C5 C4 Fe1 70.84(15) . . ?
C5 C4 C3 108.0(2) . . ?
C5 C4 C16 125.9(3) . . ?
C16 C4 Fe1 128.02(19) . . ?
C2 C5 Fe1 69.98(15) . . ?
C2 C5 C19 125.0(3) . . ?
C4 C5 Fe1 69.68(15) . . ?
C4 C5 C2 108.3(3) . . ?
C4 C5 C19 126.5(3) . . ?
C19 C5 Fe1 130.3(2) . . ?
O3 C6 H6A 110.7 . . ?
O3 C6 H6B 110.7 . . ?
O3 C6 C10 105.0(3) . . ?
H6A C6 H6B 108.8 . . ?
C10 C6 H6A 110.7 . . ?
C10 C6 H6B 110.7 . . ?
C1 C7 H7A 109.5 . . ?
C1 C7 H7B 109.5 . . ?
C1 C7 H7C 109.5 . . ?
H7A C7 H7B 109.5 . . ?
H7A C7 H7C 109.5 . . ?
H7B C7 H7C 109.5 . . ?
O3 C8 H8A 110.4 . . ?
O3 C8 H8B 110.4 . . ?
O3 C8 C17 106.6(3) . . ?
H8A C8 H8B 108.6 . . ?
C17 C8 H8A 110.4 . . ?
C17 C8 H8B 110.4 . . ?
O1 C9 H9AA 110.8 . . ?
O1 C9 H9AB 110.8 . . ?
O1 C9 H9BC 112.3 . . ?
O1 C9 H9BD 112.3 . . ?
O1 C9 C27 104.7(3) . . ?
O1 C9 C31 97.5(6) . . ?
H9AA C9 H9AB 108.9 . . ?
H9BC C9 H9BD 109.9 . . ?
C27 C9 H9AA 110.8 . . ?
C27 C9 H9AB 110.8 . . ?
C31 C9 H9BC 112.3 . . ?
C31 C9 H9BD 112.3 . . ?
C6 C10 H10A 110.7 . . ?
C6 C10 H10B 110.7 . . ?
H10A C10 H10B 108.8 . . ?
C17 C10 C6 105.1(3) . . ?
C17 C10 H10A 110.7 . . ?
C17 C10 H10B 110.7 . . ?
C3 C11 H11A 109.5 . . ?
C3 C11 H11B 109.5 . . ?
C3 C11 H11C 109.5 . . ?
H11A C11 H11B 109.5 . . ?
H11A C11 H11C 109.5 . . ?
H11B C11 H11C 109.5 . . ?
C2 C12 H12A 109.5 . . ?
C2 C12 H12B 109.5 . . ?
C2 C12 H12C 109.5 . . ?
H12A C12 H12B 109.5 . . ?
H12A C12 H12C 109.5 . . ?
H12B C12 H12C 109.5 . . ?
O1 C13 H13A 110.9 . . ?
O1 C13 H13B 110.9 . . ?
O1 C13 H13C 110.6 . . ?
O1 C13 H13D 110.6 . . ?
O1 C13 C29 104.1(3) . . ?
O1 C13 C32 105.9(6) . . ?
H13A C13 H13B 108.9 . . ?
H13C C13 H13D 108.7 . . ?
C29 C13 H13A 110.9 . . ?
C29 C13 H13B 110.9 . . ?
C32 C13 H13C 110.6 . . ?
C32 C13 H13D 110.6 . . ?
O2 C14 H14A 110.9 . . ?
O2 C14 H14B 110.9 . . ?
O2 C14 C28 104.5(4) . . ?
H14A C14 H14B 108.9 . . ?
C28 C14 H14A 110.9 . . ?
C28 C14 H14B 110.9 . . ?
O4 C15 H15A 110.5 . . ?
O4 C15 H15B 110.5 . . ?
O4 C15 C23 106.2(3) . . ?
H15A C15 H15B 108.7 . . ?
C23 C15 H15A 110.5 . . ?
C23 C15 H15B 110.5 . . ?
C4 C16 H16A 109.5 . . ?
C4 C16 H16B 109.5 . . ?
C4 C16 H16C 109.5 . . ?
H16A C16 H16B 109.5 . . ?
H16A C16 H16C 109.5 . . ?
H16B C16 H16C 109.5 . . ?
C8 C17 H17A 110.5 . . ?
C8 C17 H17B 110.5 . . ?
C10 C17 C8 106.4(3) . . ?
C10 C17 H17A 110.5 . . ?
C10 C17 H17B 110.5 . . ?
H17A C17 H17B 108.6 . . ?
O5 C18 H18 125.9 . . ?
O5 C18 C22 108.3(4) . . ?
C22 C18 H18 125.9 . . ?
C5 C19 H19A 109.5 . . ?
C5 C19 H19B 109.5 . . ?
C5 C19 H19C 109.5 . . ?
H19A C19 H19B 109.5 . . ?
H19A C19 H19C 109.5 . . ?
H19B C19 H19C 109.5 . . ?
O4 C20 H20A 110.6 . . ?
O4 C20 H20B 110.6 . . ?
O4 C20 C25 105.7(3) . . ?
H20A C20 H20B 108.7 . . ?
C25 C20 H20A 110.6 . . ?
C25 C20 H20B 110.6 . . ?
O2 C21 H21A 110.4 . . ?
O2 C21 H21B 110.4 . . ?
O2 C21 C30 106.7(4) . . ?
H21A C21 H21B 108.6 . . ?
C30 C21 H21A 110.4 . . ?
C30 C21 H21B 110.4 . . ?
C18 C22 H22A 111.0 . . ?
C18 C22 H22B 111.0 . . ?
H22A C22 H22B 109.0 . . ?
C26 C22 C18 103.7(5) . . ?
C26 C22 H22A 111.0 . . ?
C26 C22 H22B 111.0 . . ?
C15 C23 H23A 110.1 . . ?
C15 C23 H23B 110.1 . . ?
H23A C23 H23B 108.5 . . ?
C25 C23 C15 107.8(4) . . ?
C25 C23 H23A 110.1 . . ?
C25 C23 H23B 110.1 . . ?
O5 C24 H24A 110.8 . . ?
O5 C24 H24B 110.8 . . ?
O5 C24 C26 104.5(4) . . ?
H24A C24 H24B 108.9 . . ?
C26 C24 H24A 110.8 . . ?
C26 C24 H24B 110.8 . . ?
C20 C25 H25A 110.2 . . ?
C20 C25 H25B 110.2 . . ?
C23 C25 C20 107.7(3) . . ?
C23 C25 H25A 110.2 . . ?
C23 C25 H25B 110.2 . . ?
H25A C25 H25B 108.5 . . ?
C22 C26 C24 99.7(4) . . ?
C22 C26 H26A 111.8 . . ?
C22 C26 H26B 111.8 . . ?
C24 C26 H26A 111.8 . . ?
C24 C26 H26B 111.8 . . ?
H26A C26 H26B 109.6 . . ?
C9 C27 H27A 111.6 . . ?
C9 C27 H27B 111.6 . . ?
C9 C27 C29 100.8(5) . . ?
H27A C27 H27B 109.4 . . ?
C29 C27 H27A 111.6 . . ?
C29 C27 H27B 111.6 . . ?
C14 C28 H28A 111.2 . . ?
C14 C28 H28B 111.2 . . ?
C14 C28 C30 102.8(4) . . ?
H28A C28 H28B 109.1 . . ?
C30 C28 H28A 111.2 . . ?
C30 C28 H28B 111.2 . . ?
C13 C29 H29A 111.2 . . ?
C13 C29 H29B 111.2 . . ?
C27 C29 C13 102.7(4) . . ?
C27 C29 H29A 111.2 . . ?
C27 C29 H29B 111.2 . . ?
H29A C29 H29B 109.1 . . ?
C21 C30 C28 101.6(4) . . ?
C21 C30 H30A 111.5 . . ?
C21 C30 H30B 111.5 . . ?
C28 C30 H30A 111.5 . . ?
C28 C30 H30B 111.5 . . ?
H30A C30 H30B 109.3 . . ?
C9 C31 H31A 112.3 . . ?
C9 C31 H31B 112.3 . . ?
H31A C31 H31B 109.9 . . ?
C32 C31 C9 97.2(10) . . ?
C32 C31 H31A 112.3 . . ?
C32 C31 H31B 112.3 . . ?
C13 C32 C31 86.5(12) . . ?
C13 C32 H32A 114.2 . . ?
C13 C32 H32B 114.2 . . ?
C31 C32 H32A 114.2 . . ?
C31 C32 H32B 114.2 . . ?
H32A C32 H32B 111.4 . . ?

loop_
_geom_bond_atom_site_label_1
_geom_bond_atom_site_label_2
_geom_bond_distance
_geom_bond_site_symmetry_2
_geom_bond_publ_flag
Sr1 P2 3.4128(8) . ?
Sr1 P3 3.1175(7) 3_666 ?
Sr1 P3 3.0793(7) . ?
Sr1 P4 3.7466(8) . ?
Sr1 P5 3.1772(7) . ?
Sr1 O1 2.5728(18) . ?
Sr1 O2 2.573(2) . ?
Sr1 O3 2.5517(19) . ?
Sr1 O4 2.6228(19) . ?
Fe1 P1 2.2719(8) . ?
Fe1 P2 2.2825(7) . ?
Fe1 P4 2.3221(8) . ?
Fe1 P5 2.2901(8) . ?
Fe1 C1 2.089(2) . ?
Fe1 C2 2.105(2) . ?
Fe1 C3 2.087(3) . ?
Fe1 C4 2.097(3) . ?
Fe1 C5 2.112(3) . ?
P1 P3 2.1625(9) . ?
P1 P4 2.1971(10) . ?
P2 P3 2.1731(11) . ?
P2 P5 2.2164(11) . ?
P4 P5 2.1488(13) . ?
O1 C9 1.443(4) . ?
O1 C13 1.445(4) . ?
O2 C14 1.447(4) . ?
O2 C21 1.425(4) . ?
O3 C6 1.431(4) . ?
O3 C8 1.444(4) . ?
O4 C15 1.446(4) . ?
O4 C20 1.434(4) . ?
O5 C18 1.394(6) . ?
O5 C24 1.448(7) . ?
C1 C2 1.428(4) . ?
C1 C3 1.426(4) . ?
C1 C7 1.497(4) . ?
C2 C5 1.424(4) . ?
C2 C12 1.500(4) . ?
C3 C4 1.435(4) . ?
C3 C11 1.494(4) . ?
C4 C5 1.422(4) . ?
C4 C16 1.498(4) . ?
C5 C19 1.496(4) . ?
C6 H6A 0.9900 . ?
C6 H6B 0.9900 . ?
C6 C10 1.501(5) . ?
C7 H7A 0.9800 . ?
C7 H7B 0.9800 . ?
C7 H7C 0.9800 . ?
C8 H8A 0.9900 . ?
C8 H8B 0.9900 . ?
C8 C17 1.496(5) . ?
C9 H9AA 0.9900 . ?
C9 H9AB 0.9900 . ?
C9 H9BC 0.9900 . ?
C9 H9BD 0.9900 . ?
C9 C27 1.470(5) . ?
C9 C31 1.733(15) . ?
C10 H10A 0.9900 . ?
C10 H10B 0.9900 . ?
C10 C17 1.472(6) . ?
C11 H11A 0.9800 . ?
C11 H11B 0.9800 . ?
C11 H11C 0.9800 . ?
C12 H12A 0.9800 . ?
C12 H12B 0.9800 . ?
C12 H12C 0.9800 . ?
C13 H13A 0.9900 . ?
C13 H13B 0.9900 . ?
C13 H13C 0.9900 . ?
C13 H13D 0.9900 . ?
C13 C29 1.533(6) . ?
C13 C32 1.556(18) . ?
C14 H14A 0.9900 . ?
C14 H14B 0.9900 . ?
C14 C28 1.499(7) . ?
C15 H15A 0.9900 . ?
C15 H15B 0.9900 . ?
C15 C23 1.480(5) . ?
C16 H16A 0.9800 . ?
C16 H16B 0.9800 . ?
C16 H16C 0.9800 . ?
C17 H17A 0.9900 . ?
C17 H17B 0.9900 . ?
C18 H18 0.9500 . ?
C18 C22 1.483(6) . ?
C19 H19A 0.9800 . ?
C19 H19B 0.9800 . ?
C19 H19C 0.9800 . ?
C20 H20A 0.9900 . ?
C20 H20B 0.9900 . ?
C20 C25 1.485(5) . ?
C21 H21A 0.9900 . ?
C21 H21B 0.9900 . ?
C21 C30 1.501(6) . ?
C22 H22A 0.9900 . ?
C22 H22B 0.9900 . ?
C22 C26 1.480(8) . ?
C23 H23A 0.9900 . ?
C23 H23B 0.9900 . ?
C23 C25 1.402(7) . ?
C24 H24A 0.9900 . ?
C24 H24B 0.9900 . ?
C24 C26 1.529(9) . ?
C25 H25A 0.9900 . ?
C25 H25B 0.9900 . ?
C26 H26A 0.9900 . ?
C26 H26B 0.9900 . ?
C27 H27A 0.9900 . ?
C27 H27B 0.9900 . ?
C27 C29 1.496(8) . ?
C28 H28A 0.9900 . ?
C28 H28B 0.9900 . ?
C28 C30 1.502(9) . ?
C29 H29A 0.9900 . ?
C29 H29B 0.9900 . ?
C30 H30A 0.9900 . ?
C30 H30B 0.9900 . ?
C31 H31A 0.9900 . ?
C31 H31B 0.9900 . ?
C31 C32 1.60(2) . ?
C32 H32A 0.9900 . ?
C32 H32B 0.9900 . ?

loop_
_geom_torsion_atom_site_label_1
_geom_torsion_atom_site_label_2
_geom_torsion_atom_site_label_3
_geom_torsion_atom_site_label_4
_geom_torsion
_geom_torsion_site_symmetry_1
_geom_torsion_site_symmetry_2
_geom_torsion_site_symmetry_3
_geom_torsion_site_symmetry_4
_geom_torsion_publ_flag
Sr1 O1 C9 C27 -171.3(4) . . . . ?
Sr1 O1 C9 C31 157.5(7) . . . . ?
Sr1 O1 C13 C29 -161.6(4) . . . . ?
Sr1 O1 C13 C32 161.4(8) . . . . ?
Sr1 O2 C14 C28 -147.2(3) . . . . ?
Sr1 O2 C21 C30 170.3(3) . . . . ?
Sr1 O3 C6 C10 137.7(2) . . . . ?
Sr1 O3 C8 C17 -150.4(3) . . . . ?
Sr1 O4 C15 C23 -174.3(3) . . . . ?
Sr1 O4 C20 C25 -176.1(3) . . . . ?
Fe1 C1 C2 C5 60.34(17) . . . . ?
Fe1 C1 C2 C12 -120.7(3) . . . . ?
Fe1 C1 C3 C4 -60.59(18) . . . . ?
Fe1 C1 C3 C11 119.1(3) . . . . ?
Fe1 C2 C5 C4 59.37(17) . . . . ?
Fe1 C2 C5 C19 -125.8(3) . . . . ?
Fe1 C3 C4 C5 -60.71(18) . . . . ?
Fe1 C3 C4 C16 122.8(3) . . . . ?
Fe1 C4 C5 C2 -59.55(18) . . . . ?
Fe1 C4 C5 C19 125.7(3) . . . . ?
O1 C9 C27 C29 -41.7(7) . . . . ?
O1 C9 C31 C32 42.8(12) . . . . ?
O1 C13 C29 C27 -26.0(7) . . . . ?
O1 C13 C32 C31 60.5(12) . . . . ?
O2 C14 C28 C30 -33.9(4) . . . . ?
O2 C21 C30 C28 -29.5(5) . . . . ?
O3 C6 C10 C17 28.4(4) . . . . ?
O3 C8 C17 C10 4.9(5) . . . . ?
O4 C15 C23 C25 -10.3(6) . . . . ?
O4 C20 C25 C23 -18.1(6) . . . . ?
O5 C18 C22 C26 25.6(6) . . . . ?
O5 C24 C26 C22 37.5(6) . . . . ?
C1 C2 C5 Fe1 -59.68(17) . . . . ?
C1 C2 C5 C4 -0.3(3) . . . . ?
C1 C2 C5 C19 174.6(3) . . . . ?
C1 C3 C4 Fe1 60.46(18) . . . . ?
C1 C3 C4 C5 -0.2(3) . . . . ?
C1 C3 C4 C16 -176.7(2) . . . . ?
C2 C1 C3 Fe1 60.64(17) . . . . ?
C2 C1 C3 C4 0.1(3) . . . . ?
C2 C1 C3 C11 179.8(3) . . . . ?
C3 C1 C2 Fe1 -60.18(17) . . . . ?
C3 C1 C2 C5 0.2(3) . . . . ?
C3 C1 C2 C12 179.1(3) . . . . ?
C3 C4 C5 Fe1 59.90(18) . . . . ?
C3 C4 C5 C2 0.3(3) . . . . ?
C3 C4 C5 C19 -174.4(3) . . . . ?
C6 O3 C8 C17 13.4(4) . . . . ?
C6 C10 C17 C8 -20.2(5) . . . . ?
C7 C1 C2 Fe1 120.4(3) . . . . ?
C7 C1 C2 C5 -179.3(2) . . . . ?
C7 C1 C2 C12 -0.4(4) . . . . ?
C7 C1 C3 Fe1 -119.9(3) . . . . ?
C7 C1 C3 C4 179.5(3) . . . . ?
C7 C1 C3 C11 -0.8(4) . . . . ?
C8 O3 C6 C10 -26.0(4) . . . . ?
C9 O1 C13 C29 0.4(5) . . . . ?
C9 O1 C13 C32 -36.6(9) . . . . ?
C9 C27 C29 C13 41.1(7) . . . . ?
C9 C31 C32 C13 -57.9(11) . . . . ?
C11 C3 C4 Fe1 -119.3(3) . . . . ?
C11 C3 C4 C5 -180.0(3) . . . . ?
C11 C3 C4 C16 3.5(4) . . . . ?
C12 C2 C5 Fe1 121.4(3) . . . . ?
C12 C2 C5 C4 -179.3(2) . . . . ?
C12 C2 C5 C19 -4.4(4) . . . . ?
C13 O1 C9 C27 26.1(5) . . . . ?
C13 O1 C9 C31 -5.1(7) . . . . ?
C14 O2 C21 C30 8.9(5) . . . . ?
C14 C28 C30 C21 38.4(5) . . . . ?
C15 O4 C20 C25 11.5(5) . . . . ?
C15 C23 C25 C20 17.5(7) . . . . ?
C16 C4 C5 Fe1 -123.6(3) . . . . ?
C16 C4 C5 C2 176.9(3) . . . . ?
C16 C4 C5 C19 2.1(4) . . . . ?
C18 O5 C24 C26 -23.1(5) . . . . ?
C18 C22 C26 C24 -37.5(6) . . . . ?
C20 O4 C15 C23 -1.2(5) . . . . ?
C21 O2 C14 C28 15.8(5) . . . . ?
C24 O5 C18 C22 -1.1(5) . . . . ?

loop_
_exptl_oxdiff_crystal_face_indexfrac_h
_exptl_oxdiff_crystal_face_indexfrac_k
_exptl_oxdiff_crystal_face_indexfrac_l
_exptl_oxdiff_crystal_face_x
_exptl_oxdiff_crystal_face_y
_exptl_oxdiff_crystal_face_z
0.6858 -26.6899 9.0754 0.7922 -0.6068 -0.0648
-1.5438 1.1908 -34.2405 0.3328 0.9419 0.0454
20.5300 -6.7030 2.1865 0.1377 -0.4684 0.8727
21.6829 4.7130 -11.3493 -0.1018 0.0228 0.9945
-2.5510 -24.8280 -14.0862 0.9887 0.0787 -0.1272
2.4081 -1.1205 33.8001 -0.3331 -0.9429 -0.0061
-19.6488 -6.7894 20.8189 0.0632 -0.3318 -0.9412
-5.0046 -24.8955 14.9854 0.6861 -0.6495 -0.3278
0.2297 -25.7592 12.7742 0.7227 -0.6846 -0.0943
-2.4779 23.0047 20.0502 -0.9765 -0.1815 -0.1159
-2.6888 -23.4303 -17.2082 0.9760 0.1818 -0.1198
13.9720 -16.7851 -22.1273 0.7559 0.1396 0.6396
-21.8301 0.2022 13.6189 -0.0863 -0.0145 -0.9962
-1.3914 -15.3581 -28.5033 0.8237 0.5670 -0.0071
1.6552 19.2894 -25.5370 -0.3752 0.9047 0.2016
-0.3385 25.7587 -12.7295 -0.7229 0.6852 0.0894
20.1857 -11.0940 -4.7455 0.3600 -0.3392 0.8691
1.4751 27.3968 4.2588 -0.9657 0.2313 0.1181
19.5761 -11.9548 -13.3630 0.4832 -0.1142 0.8680
3.4167 19.8760 22.4999 -0.9163 -0.3801 0.1258
15.9999 15.3120 8.5027 -0.6519 -0.2694 0.7088
-0.3806 19.6804 24.7647 -0.9225 -0.3830 -0.0477
-14.6406 1.7444 31.5313 -0.3523 -0.5781 -0.7360
14.6959 4.8945 19.8956 -0.4222 -0.6884 0.5897
1.9118 -9.6667 31.8762 -0.0254 -0.9988 -0.0426
20.3157 -3.2318 5.5989 -0.0143 -0.5085 0.8609
3.0741 -17.1216 25.8729 0.2847 -0.9586 0.0091
12.6612 -14.3266 17.5031 0.2519 -0.8507 0.4613
-3.1625 -17.0165 28.2693 0.2745 -0.9227 -0.2706
-4.1408 -22.5018 20.8250 0.5408 -0.7847 -0.3029
-8.9382 25.2527 6.2601 -0.8837 0.3128 -0.3482
1.5927 -27.6154 -2.3255 0.9428 -0.3331 0.0091
0.2091 -1.5583 -34.9574 0.4270 0.8966 0.1175
-0.8812 23.0820 -18.9319 -0.5651 0.8212 0.0790
0.0014 23.3714 18.8176 -0.9831 -0.1830 -0.0028
-16.6876 -9.7400 25.5317 0.1021 -0.5417 -0.8343
-9.8214 -11.2378 31.5422 0.0666 -0.8274 -0.5576
-3.9383 -18.9863 26.1140 0.3658 -0.8802 -0.3024
-4.4691 -26.9467 -2.4997 0.9409 -0.2248 -0.2534
-0.1879 4.1721 -34.4587 0.2314 0.9663 0.1126
